data_7019376
loop_
_publ_author_name
'Blanco, Carolina'
'Godard, Cyril'
'Zangrando, Ennio'
'Ruiz, Aurora'
'Claver, Carmen'

_publ_section_title
;
 Room temperature asymmetric Pd-catalyzed methoxycarbonylation of
 norbornene: highly selective catalysis and HP-NMR studies.
;
_journal_issue 23
_journal_name_full 'Dalton transactions (Cambridge, England : 2003)'
_journal_page_first 6980
_journal_page_last 6991
_journal_paper_doi 10.1039/c2dt30267e
_journal_volume 41
_journal_year 2012
_chemical_formula_moiety 'C28 H43 Br P2 Pd'
_chemical_formula_sum 'C28 H43 Br P2 Pd'
_chemical_formula_weight 627.87
_chemical_name_systematic
;
?
;
_space_group_IT_number 61
_symmetry_cell_setting orthorhombic
_symmetry_space_group_name_Hall '-P 2ac 2ab'
_symmetry_space_group_name_H-M 'P b c a'
_atom_sites_solution_hydrogens geom
_atom_sites_solution_primary direct
_atom_sites_solution_secondary difmap
_audit_creation_method SHELXL-97
_cell_angle_alpha 90.00
_cell_angle_beta 90.00
_cell_angle_gamma 90.00
_cell_formula_units_Z 8
_cell_length_a 15.151(3)
_cell_length_b 17.180(4)
_cell_length_c 21.361(4)
_cell_measurement_reflns_used 424
_cell_measurement_temperature 293(2)
_cell_measurement_theta_max 25.42
_cell_measurement_theta_min 4.42
_cell_volume 5560(2)
_computing_cell_refinement 'Denzo (Otwinowski & Minor 1997)'
_computing_data_collection 'Nonius Xpress'
_computing_data_reduction 'Denzo and Scalepack (Otwinowski & Minor 1997)'
_computing_molecular_graphics 'Ortep3/windows (Farrugia,1997)'
_computing_publication_material 'Wingx 1.80.05 (Farrugia, 1999)'
_computing_structure_refinement 'SHELX97 (Sheldrick, 1998)'
_computing_structure_solution 'SHELX97 (Sheldrick, 1998)'
_diffrn_ambient_temperature 293(2)
_diffrn_measured_fraction_theta_full 0.956
_diffrn_measured_fraction_theta_max 0.956
_diffrn_measurement_device_type 'image plate dip1030'
_diffrn_measurement_method 'laser scanner'
_diffrn_radiation_monochromator graphite
_diffrn_radiation_source 'fine-focus sealed tube'
_diffrn_radiation_type MoK\a
_diffrn_radiation_wavelength 0.71073
_diffrn_reflns_av_R_equivalents 0.0630
_diffrn_reflns_av_sigmaI/netI 0.0675
_diffrn_reflns_limit_h_max 19
_diffrn_reflns_limit_h_min 0
_diffrn_reflns_limit_k_max 21
_diffrn_reflns_limit_k_min 0
_diffrn_reflns_limit_l_max 27
_diffrn_reflns_limit_l_min 0
_diffrn_reflns_number 64489
_diffrn_reflns_theta_full 27.10
_diffrn_reflns_theta_max 27.10
_diffrn_reflns_theta_min 2.62
_exptl_absorpt_coefficient_mu 2.234
_exptl_absorpt_correction_T_max 0.6400
_exptl_absorpt_correction_T_min 0.4271
_exptl_absorpt_correction_type refdelf
_exptl_absorpt_process_details
;
Parkin S,Moezzi B & Hope H, (1995) J. Appl. Cryst. 28, 53-56
Quadratic fit to sin(theta)/lambda - 18 parameters
;
_exptl_crystal_colour colorless
_exptl_crystal_density_diffrn 1.500
_exptl_crystal_density_method 'not measured'
_exptl_crystal_description block
_exptl_crystal_F_000 2576
_exptl_crystal_size_max 0.35
_exptl_crystal_size_mid 0.30
_exptl_crystal_size_min 0.30
_refine_diff_density_max 0.382
_refine_diff_density_min -0.697
_refine_diff_density_rms 0.072
_refine_ls_extinction_method none
_refine_ls_goodness_of_fit_ref 0.860
_refine_ls_hydrogen_treatment constr
_refine_ls_matrix_type full
_refine_ls_number_parameters 289
_refine_ls_number_reflns 5864
_refine_ls_number_restraints 0
_refine_ls_restrained_S_all 0.860
_refine_ls_R_factor_all 0.0852
_refine_ls_R_factor_gt 0.0395
_refine_ls_shift/su_max 0.001
_refine_ls_shift/su_mean 0.000
_refine_ls_structure_factor_coef Fsqd
_refine_ls_weighting_details 'calc w=1/[\s^2^(Fo^2^)+(0.0564P)^2^+0.0000P] where P=(Fo^2^+2Fc^2^)/3'
_refine_ls_weighting_scheme calc
_refine_ls_wR_factor_gt 0.0959
_refine_ls_wR_factor_ref 0.1079
_reflns_number_gt 3190
_reflns_number_total 5864
_reflns_threshold_expression >2\s(I)
_cod_data_source_file c2dt30267e.txt
_cod_data_source_block 7a
_cod_original_sg_symbol_H-M 'P bca'
_cod_database_code 7019376

loop_
_symmetry_equiv_pos_as_xyz
'x, y, z'
'-x+1/2, -y, z+1/2'
'x+1/2, -y+1/2, -z'
'-x, y+1/2, -z+1/2'
'-x, -y, -z'
'x-1/2, y, -z-1/2'
'-x-1/2, y-1/2, z'
'x, -y-1/2, z-1/2'

loop_
_atom_site_label
_atom_site_type_symbol
_atom_site_fract_x
_atom_site_fract_y
_atom_site_fract_z
_atom_site_U_iso_or_equiv
_atom_site_adp_type
_atom_site_occupancy
_atom_site_symmetry_multiplicity
_atom_site_calc_flag
_atom_site_refinement_flags
Pd Pd 0.66891(2) 0.05612(2) 0.662434(15) 0.05527(12) Uani 1 1 d .
Br Br 0.54400(3) -0.03793(3) 0.64529(3) 0.0865(2) Uani 1 1 d .
P1 P 0.65306(7) 0.11946(7) 0.56916(5) 0.0587(3) Uani 1 1 d .
P2 P 0.71495(7) 0.00753(7) 0.75636(5) 0.0591(3) Uani 1 1 d .
C1 C 0.5435(3) 0.1483(3) 0.5432(2) 0.0653(12) Uani 1 1 d .
H1 H 0.5136 0.1014 0.5280 0.078 Uiso 1 1 calc R
C2 C 0.4878(3) 0.1816(3) 0.5969(3) 0.0888(16) Uani 1 1 d .
H2A H 0.4488 0.1421 0.6138 0.107 Uiso 1 1 calc R
H2B H 0.5254 0.2010 0.6302 0.107 Uiso 1 1 calc R
C3 C 0.4361(5) 0.2462(5) 0.5683(4) 0.154(3) Uani 1 1 d .
H3A H 0.3760 0.2292 0.5605 0.184 Uiso 1 1 calc R
H3B H 0.4340 0.2901 0.5968 0.184 Uiso 1 1 calc R
C4 C 0.4751(6) 0.2683(5) 0.5131(4) 0.185(4) Uani 1 1 d .
H4A H 0.5054 0.3174 0.5192 0.222 Uiso 1 1 calc R
H4B H 0.4298 0.2762 0.4816 0.222 Uiso 1 1 calc R
C5 C 0.5385(3) 0.2100(4) 0.4902(2) 0.0944(17) Uani 1 1 d .
H5A H 0.5959 0.2334 0.4830 0.113 Uiso 1 1 calc R
H5B H 0.5180 0.1866 0.4515 0.113 Uiso 1 1 calc R
C6 C 0.7024(3) 0.0730(3) 0.5011(2) 0.0707(13) Uani 1 1 d .
H6 H 0.6989 0.1085 0.4653 0.085 Uiso 1 1 calc R
C7 C 0.6561(3) -0.0043(3) 0.4843(2) 0.0856(15) Uani 1 1 d .
H7A H 0.6056 -0.0126 0.5113 0.103 Uiso 1 1 calc R
H7B H 0.6358 -0.0031 0.4412 0.103 Uiso 1 1 calc R
C8 C 0.7216(5) -0.0675(4) 0.4929(4) 0.120(2) Uani 1 1 d .
H8A H 0.7424 -0.0858 0.4526 0.144 Uiso 1 1 calc R
H8B H 0.6950 -0.1108 0.5150 0.144 Uiso 1 1 calc R
C9 C 0.7964(4) -0.0347(5) 0.5299(3) 0.115(2) Uani 1 1 d .
H9A H 0.8513 -0.0606 0.5194 0.137 Uiso 1 1 calc R
H9B H 0.7858 -0.0405 0.5745 0.137 Uiso 1 1 calc R
C10 C 0.7993(3) 0.0495(4) 0.5118(3) 0.0981(19) Uani 1 1 d .
H10A H 0.8336 0.0567 0.4739 0.118 Uiso 1 1 calc R
H10B H 0.8254 0.0805 0.5450 0.118 Uiso 1 1 calc R
C11 C 0.7161(3) 0.2096(3) 0.5811(2) 0.0670(12) Uani 1 1 d .
H11A H 0.7494 0.2219 0.5436 0.080 Uiso 1 1 calc R
H11B H 0.6762 0.2524 0.5896 0.080 Uiso 1 1 calc R
C12 C 0.7669(2) 0.1353(3) 0.67616(19) 0.0565(11) Uani 1 1 d .
C13 C 0.7777(3) 0.1987(3) 0.6351(2) 0.0584(11) Uani 1 1 d .
C14 C 0.8456(3) 0.2520(3) 0.6458(2) 0.0697(13) Uani 1 1 d .
H14 H 0.8538 0.2930 0.6181 0.084 Uiso 1 1 calc R
C15 C 0.8997(3) 0.2449(3) 0.6959(2) 0.0723(13) Uani 1 1 d .
H15 H 0.9443 0.2812 0.7023 0.087 Uiso 1 1 calc R
C16 C 0.8892(3) 0.1849(3) 0.7370(2) 0.0690(13) Uani 1 1 d .
H16 H 0.9266 0.1810 0.7714 0.083 Uiso 1 1 calc R
C17 C 0.8231(3) 0.1292(3) 0.72823(19) 0.0600(11) Uani 1 1 d .
C18 C 0.8148(3) 0.0633(3) 0.7739(2) 0.0759(14) Uani 1 1 d .
H18A H 0.8117 0.0836 0.8163 0.091 Uiso 1 1 calc R
H18B H 0.8662 0.0298 0.7710 0.091 Uiso 1 1 calc R
C19 C 0.7464(3) -0.0946(3) 0.7586(2) 0.0661(12) Uani 1 1 d .
H19 H 0.6935 -0.1256 0.7500 0.079 Uiso 1 1 calc R
C20 C 0.8165(3) -0.1165(3) 0.7096(3) 0.0866(15) Uani 1 1 d .
H20A H 0.7886 -0.1355 0.6717 0.104 Uiso 1 1 calc R
H20B H 0.8525 -0.0716 0.6992 0.104 Uiso 1 1 calc R
C21 C 0.8718(4) -0.1789(4) 0.7388(3) 0.119(2) Uani 1 1 d .
H21A H 0.8672 -0.2264 0.7145 0.143 Uiso 1 1 calc R
H21B H 0.9332 -0.1629 0.7394 0.143 Uiso 1 1 calc R
C22 C 0.8404(4) -0.1925(4) 0.8029(4) 0.124(2) Uani 1 1 d .
H22A H 0.8901 -0.1983 0.8312 0.148 Uiso 1 1 calc R
H22B H 0.8051 -0.2396 0.8047 0.148 Uiso 1 1 calc R
C23 C 0.7862(3) -0.1236(3) 0.8211(2) 0.0841(15) Uani 1 1 d .
H23A H 0.8226 -0.0837 0.8402 0.101 Uiso 1 1 calc R
H23B H 0.7400 -0.1384 0.8502 0.101 Uiso 1 1 calc R
C24 C 0.6450(3) 0.0190(3) 0.8250(2) 0.0705(13) Uani 1 1 d .
H24 H 0.6801 0.0047 0.8618 0.085 Uiso 1 1 calc R
C25 C 0.6109(5) 0.1020(3) 0.8353(3) 0.109(2) Uani 1 1 d .
H25A H 0.6570 0.1355 0.8517 0.130 Uiso 1 1 calc R
H25B H 0.5884 0.1241 0.7967 0.130 Uiso 1 1 calc R
C26 C 0.5385(6) 0.0912(6) 0.8823(4) 0.155(4) Uani 1 1 d .
H26A H 0.5610 0.0988 0.9244 0.187 Uiso 1 1 calc R
H26B H 0.4915 0.1285 0.8750 0.187 Uiso 1 1 calc R
C27 C 0.5048(4) 0.0109(6) 0.8750(4) 0.156(4) Uani 1 1 d .
H27A H 0.4437 0.0118 0.8614 0.187 Uiso 1 1 calc R
H27B H 0.5081 -0.0167 0.9145 0.187 Uiso 1 1 calc R
C28 C 0.5618(4) -0.0291(4) 0.8263(3) 0.0988(19) Uani 1 1 d .
H28A H 0.5744 -0.0824 0.8383 0.119 Uiso 1 1 calc R
H28B H 0.5331 -0.0290 0.7857 0.119 Uiso 1 1 calc R

loop_
_atom_site_aniso_label
_atom_site_aniso_U_11
_atom_site_aniso_U_22
_atom_site_aniso_U_33
_atom_site_aniso_U_23
_atom_site_aniso_U_13
_atom_site_aniso_U_12
Pd 0.05574(19) 0.0597(2) 0.0504(2) 0.00521(16) -0.00722(15) -0.00730(16)
Br 0.0802(3) 0.0872(4) 0.0922(4) 0.0128(3) -0.0163(3) -0.0230(3)
P1 0.0636(7) 0.0658(7) 0.0467(6) 0.0057(5) -0.0066(5) -0.0080(6)
P2 0.0619(7) 0.0644(7) 0.0510(7) 0.0066(6) -0.0077(5) -0.0005(6)
C1 0.064(3) 0.072(3) 0.060(3) 0.005(2) -0.010(2) -0.003(2)
C2 0.079(3) 0.101(4) 0.087(4) 0.005(3) 0.005(3) 0.013(3)
C3 0.165(7) 0.142(7) 0.154(8) 0.008(6) 0.012(6) 0.073(6)
C4 0.184(8) 0.185(9) 0.184(9) 0.106(7) 0.062(7) 0.089(7)
C5 0.084(3) 0.125(5) 0.074(4) 0.028(3) -0.012(3) -0.001(3)
C6 0.065(3) 0.086(4) 0.062(3) -0.005(3) -0.002(2) -0.011(2)
C7 0.095(4) 0.097(4) 0.065(3) -0.017(3) -0.008(3) -0.008(3)
C8 0.133(5) 0.086(5) 0.141(6) 0.002(4) 0.020(5) -0.001(4)
C9 0.106(5) 0.143(7) 0.095(5) -0.008(4) -0.008(4) 0.031(5)
C10 0.074(3) 0.126(5) 0.094(4) -0.041(4) 0.008(3) -0.004(3)
C11 0.070(3) 0.064(3) 0.067(3) 0.011(2) -0.004(2) -0.010(2)
C12 0.052(2) 0.062(3) 0.055(3) -0.006(2) -0.0038(19) -0.003(2)
C13 0.057(2) 0.064(3) 0.054(3) -0.001(2) 0.002(2) -0.006(2)
C14 0.068(3) 0.065(3) 0.076(3) 0.002(2) 0.005(3) -0.011(2)
C15 0.058(3) 0.076(3) 0.083(4) -0.007(3) -0.008(3) -0.018(2)
C16 0.061(3) 0.079(3) 0.067(3) -0.001(3) -0.016(2) -0.009(2)
C17 0.058(2) 0.068(3) 0.054(3) 0.000(2) -0.005(2) -0.002(2)
C18 0.073(3) 0.087(4) 0.068(3) 0.002(3) -0.023(2) -0.006(3)
C19 0.067(3) 0.073(3) 0.058(3) 0.008(2) -0.004(2) 0.005(2)
C20 0.085(3) 0.096(4) 0.079(4) -0.007(3) 0.003(3) 0.018(3)
C21 0.102(4) 0.145(6) 0.111(5) -0.021(5) -0.015(4) 0.056(4)
C22 0.129(5) 0.107(5) 0.136(6) 0.012(5) -0.013(5) 0.052(4)
C23 0.093(4) 0.080(4) 0.080(4) 0.018(3) -0.002(3) 0.013(3)
C24 0.083(3) 0.074(3) 0.055(3) 0.002(2) -0.011(2) 0.014(3)
C25 0.148(6) 0.093(5) 0.086(4) 0.000(3) -0.004(4) 0.043(4)
C26 0.164(8) 0.214(10) 0.088(5) -0.005(6) 0.001(5) 0.107(7)
C27 0.071(4) 0.281(12) 0.116(6) -0.027(8) 0.013(4) 0.016(6)
C28 0.081(3) 0.140(5) 0.075(4) 0.001(3) 0.014(3) -0.012(4)

loop_
_atom_type_symbol
_atom_type_description
_atom_type_scat_dispersion_real
_atom_type_scat_dispersion_imag
_atom_type_scat_source
C C 0.0033 0.0016 'International Tables Vol C Tables 4.2.6.8 and 6.1.1.4'
H H 0.0000 0.0000 'International Tables Vol C Tables 4.2.6.8 and 6.1.1.4'
P P 0.1023 0.0942 'International Tables Vol C Tables 4.2.6.8 and 6.1.1.4'
Br Br -0.2901 2.4595 'International Tables Vol C Tables 4.2.6.8 and 6.1.1.4'
Pd Pd -0.9988 1.0072 'International Tables Vol C Tables 4.2.6.8 and 6.1.1.4'

loop_
_geom_angle_atom_site_label_1
_geom_angle_atom_site_label_2
_geom_angle_atom_site_label_3
_geom_angle
C12 Pd P2 83.97(13)
C12 Pd P1 83.33(12)
P2 Pd P1 166.84(4)
C12 Pd Br 178.00(12)
P2 Pd Br 97.06(3)
P1 Pd Br 95.74(3)
C1 P1 C6 104.5(2)
C1 P1 C11 106.7(2)
C6 P1 C11 105.5(2)
C1 P1 Pd 119.50(15)
C6 P1 Pd 116.45(17)
C11 P1 Pd 103.05(15)
C19 P2 C24 103.7(2)
C19 P2 C18 106.4(2)
C24 P2 C18 105.0(2)
C19 P2 Pd 117.13(15)
C24 P2 Pd 119.38(16)
C18 P2 Pd 103.99(16)
C2 C1 C5 105.3(4)
C2 C1 P1 112.0(3)
C5 C1 P1 117.0(3)
C3 C2 C1 105.1(5)
C4 C3 C2 109.3(6)
C3 C4 C5 112.2(6)
C4 C5 C1 104.8(5)
C10 C6 C7 104.0(4)
C10 C6 P1 112.8(3)
C7 C6 P1 112.2(3)
C8 C7 C6 107.3(5)
C7 C8 C9 107.4(5)
C8 C9 C10 104.5(5)
C9 C10 C6 105.2(5)
C13 C11 P1 109.1(3)
C17 C12 C13 118.7(4)
C17 C12 Pd 120.5(3)
C13 C12 Pd 120.8(3)
C14 C13 C12 119.3(4)
C14 C13 C11 120.3(4)
C12 C13 C11 120.3(4)
C15 C14 C13 121.2(5)
C14 C15 C16 120.5(4)
C15 C16 C17 120.9(4)
C16 C17 C12 119.3(4)
C16 C17 C18 119.3(4)
C12 C17 C18 121.4(4)
C17 C18 P2 109.3(3)
C20 C19 C23 103.9(4)
C20 C19 P2 113.5(3)
C23 C19 P2 115.8(3)
C21 C20 C19 106.2(5)
C22 C21 C20 108.8(5)
C21 C22 C23 107.1(5)
C22 C23 C19 104.3(5)
C28 C24 C25 103.1(5)
C28 C24 P2 116.2(3)
C25 C24 P2 114.4(4)
C26 C25 C24 103.1(5)
C27 C26 C25 107.3(6)
C26 C27 C28 107.4(7)
C24 C28 C27 103.9(5)

loop_
_geom_bond_atom_site_label_1
_geom_bond_atom_site_label_2
_geom_bond_distance
Pd C12 2.034(4)
Pd P2 2.2823(12)
Pd P1 2.2828(12)
Pd Br 2.5152(7)
P1 C1 1.819(4)
P1 C6 1.819(5)
P1 C11 1.837(4)
P2 C19 1.818(5)
P2 C24 1.821(5)
P2 C18 1.830(5)
C1 C2 1.535(6)
C1 C5 1.551(6)
C2 C3 1.490(8)
C3 C4 1.373(9)
C4 C5 1.471(9)
C6 C10 1.541(7)
C6 C7 1.544(6)
C7 C8 1.482(7)
C8 C9 1.492(9)
C9 C10 1.499(8)
C11 C13 1.494(6)
C12 C17 1.405(5)
C12 C13 1.408(6)
C13 C14 1.396(6)
C14 C15 1.353(6)
C15 C16 1.362(6)
C16 C17 1.398(6)
C17 C18 1.501(6)
C19 C20 1.537(6)
C19 C23 1.548(6)
C20 C21 1.497(7)
C21 C22 1.470(8)
C22 C23 1.493(7)
C24 C28 1.508(7)
C24 C25 1.532(7)
C25 C26 1.499(9)
C26 C27 1.479(11)
C27 C28 1.516(9)
